data_7100223
loop_
_publ_author_name
'Emmanuel Deiters'
'Veronique Bulach'
'Mir Wais Hosseini'

_publ_section_title
;
Reversible single-crystal-to-single-crystal guest exchange in a
2-D coordination network based on a zinc porphyrin
;
_journal_name_full 'Chemical Communications'
_journal_paper_doi 10.1039/b508135c
_journal_year 2005
_chemical_formula_sum 'C44 H30 N6 Zn'
_chemical_formula_weight 706.10
_space_group_IT_number 148
_symmetry_cell_setting hexagonal
_symmetry_space_group_name_Hall '-R 3'
_symmetry_space_group_name_H-M 'R -3 :H'
_cell_angle_alpha 90.00
_cell_angle_beta 90.00
_cell_angle_gamma 120.00
_cell_formula_units_Z 9
_cell_length_a 33.0583(7)
_cell_length_b 33.0583(7)
_cell_length_c 9.3302(5)
_cell_measurement_temperature 173(2)
_cell_volume 8830.4(5)
_diffrn_ambient_temperature 173(2)
_exptl_crystal_density_diffrn 1.192
_cod_depositor_comments
;
The following automatic conversions were performed:
'_symmetry_cell_setting' value 'Hexagonal' changed to 'hexagonal'
according to '/home/saulius/struct/CIF-dictionaries/cif_core.dic'
dictionary named 'cif_core.dic' version 2.4.1 from 2010-06-29.

Automatic conversion script
Id: cif_fix_enum 1527 2010-12-29 10:47:43Z saulius 
;
_cod_original_sg_symbol_H-M 'R -3'
_cod_database_code 7100223

loop_
_symmetry_equiv_pos_as_xyz
'x, y, z'
'-y, x-y, z'
'-x+y, -x, z'
'x+2/3, y+1/3, z+1/3'
'-y+2/3, x-y+1/3, z+1/3'
'-x+y+2/3, -x+1/3, z+1/3'
'x+1/3, y+2/3, z+2/3'
'-y+1/3, x-y+2/3, z+2/3'
'-x+y+1/3, -x+2/3, z+2/3'
'-x, -y, -z'
'y, -x+y, -z'
'x-y, x, -z'
'-x+2/3, -y+1/3, -z+1/3'
'y+2/3, -x+y+1/3, -z+1/3'
'x-y+2/3, x+1/3, -z+1/3'
'-x+1/3, -y+2/3, -z+2/3'
'y+1/3, -x+y+2/3, -z+2/3'
'x-y+1/3, x+2/3, -z+2/3'

loop_
_atom_site_label
_atom_site_type_symbol
_atom_site_fract_x
_atom_site_fract_y
_atom_site_fract_z
_atom_site_U_iso_or_equiv
_atom_site_adp_type
_atom_site_occupancy
_atom_site_symmetry_multiplicity
_atom_site_calc_flag
_atom_site_refinement_flags
_atom_site_disorder_assembly
_atom_site_disorder_group
Zn1 Zn 0.5000 1.0000 0.5000 0.02016(14) Uani 1 2 d S . .
N1 N 0.44059(7) 0.94169(7) 0.4274(2) 0.0210(5) Uani 1 1 d . . .
N2 N 0.53356(7) 0.99896(7) 0.3142(2) 0.0195(5) Uani 1 1 d . . .
C1 C 0.39743(9) 0.92315(9) 0.4902(3) 0.0224(6) Uani 1 1 d . . .
C2 C 0.36310(10) 0.88592(10) 0.4004(3) 0.0296(7) Uani 1 1 d . . .
H2 H 0.3307 0.8669 0.4201 0.036 Uiso 1 1 calc R . .
C3 C 0.38578(10) 0.88340(10) 0.2840(3) 0.0302(7) Uani 1 1 d . . .
H3 H 0.3723 0.8624 0.2059 0.036 Uiso 1 1 calc R . .
C4 C 0.43447(9) 0.91856(9) 0.2997(3) 0.0227(6) Uani 1 1 d . . .
C5 C 0.46952(9) 0.92865(9) 0.1982(3) 0.0221(6) Uani 1 1 d . . .
C6 C 0.51630(9) 0.96561(9) 0.2080(3) 0.0230(6) Uani 1 1 d . . .
C7 C 0.55382(10) 0.97218(10) 0.1131(3) 0.0309(7) Uani 1 1 d . . .
H7 H 0.5511 0.9542 0.0305 0.037 Uiso 1 1 calc R . .
C8 C 0.59331(10) 1.00875(11) 0.1646(3) 0.0314(7) Uani 1 1 d . . .
H8 H 0.6237 1.0213 0.1248 0.038 Uiso 1 1 calc R . .
C9 C 0.58112(9) 1.02553(9) 0.2913(3) 0.0220(6) Uani 1 1 d . . .
C10 C 0.61231(9) 1.06138(9) 0.3798(3) 0.0231(6) Uani 1 1 d . . .
C11 C 0.45636(9) 0.89720(10) 0.0702(3) 0.0251(6) Uani 1 1 d . . .
C12 C 0.45712(10) 0.91409(11) -0.0665(3) 0.0307(7) Uani 1 1 d . . .
H12 H 0.4668 0.9462 -0.0790 0.037 Uiso 1 1 calc R . .
C13 C 0.44392(11) 0.88486(12) -0.1857(3) 0.0396(8) Uani 1 1 d . . .
H13 H 0.4443 0.8969 -0.2784 0.048 Uiso 1 1 calc R . .
C14 C 0.43035(12) 0.83839(12) -0.1682(4) 0.0472(9) Uani 1 1 d . . .
H14 H 0.4213 0.8183 -0.2491 0.057 Uiso 1 1 calc R . .
C15 C 0.42994(12) 0.82103(12) -0.0336(4) 0.0490(9) Uani 1 1 d . . .
H15 H 0.4209 0.7890 -0.0221 0.059 Uiso 1 1 calc R . .
C16 C 0.44277(11) 0.85015(11) 0.0855(3) 0.0373(8) Uani 1 1 d . . .
H16 H 0.4423 0.8379 0.1780 0.045 Uiso 1 1 calc R . .
C17 C 0.66285(9) 1.08664(9) 0.3364(3) 0.0245(6) Uani 1 1 d . . .
C18 C 0.67911(10) 1.11914(11) 0.2259(3) 0.0331(7) Uani 1 1 d . . .
H18 H 0.6581 1.1255 0.1742 0.040 Uiso 1 1 calc R . .
C19 C 0.47542(11) 1.08280(11) 0.4748(3) 0.0339(7) Uani 1 1 d . . .
H19 H 0.4977 1.0944 0.5503 0.041 Uiso 1 1 calc R . .
N3 N 0.46791(8) 1.04406(8) 0.4069(2) 0.0275(6) Uani 1 1 d . . .
C20 C 0.43658(11) 1.02830(10) 0.3027(3) 0.0312(7) Uani 1 1 d . . .
H20 H 0.4307 1.0007 0.2538 0.037 Uiso 1 1 calc R . .
C21 C 0.69508(9) 1.07854(10) 0.4055(3) 0.0304(7) Uani 1 1 d . . .
H21 H 0.6855 1.0563 0.4808 0.036 Uiso 1 1 calc R . .
C22 C 0.3817(2) 0.7039(2) 0.1475(9) 0.0497(19) Uani 0.50 1 d P . .
C23 C 0.3387(3) 0.7125(3) 0.6824(11) 0.070(3) Uani 0.50 1 d P . .

loop_
_atom_site_aniso_label
_atom_site_aniso_U_11
_atom_site_aniso_U_22
_atom_site_aniso_U_33
_atom_site_aniso_U_23
_atom_site_aniso_U_13
_atom_site_aniso_U_12
Zn1 0.0158(2) 0.0245(3) 0.0194(2) -0.0001(2) 0.00158(19) 0.0096(2)
N1 0.0174(11) 0.0259(12) 0.0205(12) -0.0012(10) 0.0015(9) 0.0116(10)
N2 0.0187(12) 0.0233(12) 0.0181(11) 0.0015(9) 0.0017(9) 0.0116(10)
C1 0.0180(14) 0.0243(14) 0.0249(14) 0.0020(12) 0.0005(11) 0.0105(12)
C2 0.0186(15) 0.0308(16) 0.0330(17) -0.0023(13) 0.0000(13) 0.0075(13)
C3 0.0233(15) 0.0308(16) 0.0315(17) -0.0058(13) -0.0008(13) 0.0097(13)
C4 0.0209(14) 0.0233(14) 0.0266(15) 0.0016(12) -0.0007(12) 0.0131(12)
C5 0.0245(15) 0.0231(14) 0.0216(14) -0.0006(12) -0.0012(12) 0.0141(12)
C6 0.0232(15) 0.0266(15) 0.0219(15) 0.0013(12) 0.0026(12) 0.0145(12)
C7 0.0255(16) 0.0383(18) 0.0298(16) -0.0058(14) 0.0049(13) 0.0167(14)
C8 0.0211(15) 0.0413(18) 0.0295(17) -0.0023(14) 0.0080(13) 0.0138(14)
C9 0.0178(14) 0.0253(15) 0.0221(14) 0.0022(12) 0.0035(11) 0.0103(12)
C10 0.0164(14) 0.0292(16) 0.0228(14) 0.0024(12) 0.0024(11) 0.0108(12)
C11 0.0204(14) 0.0272(15) 0.0262(15) -0.0029(12) 0.0010(12) 0.0108(13)
C12 0.0325(17) 0.0322(17) 0.0273(16) -0.0025(13) -0.0016(13) 0.0163(14)
C13 0.0384(19) 0.056(2) 0.0262(16) -0.0059(16) -0.0016(14) 0.0249(17)
C14 0.045(2) 0.047(2) 0.041(2) -0.0195(17) -0.0005(17) 0.0165(18)
C15 0.056(2) 0.0297(18) 0.055(2) -0.0081(17) 0.0063(19) 0.0160(17)
C16 0.0436(19) 0.0312(17) 0.0342(18) 0.0000(14) 0.0057(15) 0.0165(15)
C17 0.0192(14) 0.0273(15) 0.0218(14) -0.0025(12) 0.0032(11) 0.0078(12)
C18 0.0215(15) 0.0433(19) 0.0336(17) 0.0058(15) 0.0027(13) 0.0155(14)
C19 0.0366(18) 0.0391(18) 0.0343(17) -0.0033(15) -0.0087(14) 0.0251(16)
N3 0.0288(13) 0.0324(14) 0.0281(13) 0.0034(11) 0.0007(11) 0.0205(12)
C20 0.0412(18) 0.0326(17) 0.0278(16) -0.0038(13) -0.0050(14) 0.0245(15)
C21 0.0215(15) 0.0385(17) 0.0293(16) 0.0066(14) 0.0049(13) 0.0136(14)
C22 0.035(4) 0.032(4) 0.080(5) 0.017(4) -0.008(4) 0.015(3)
C23 0.038(4) 0.038(4) 0.133(8) -0.002(5) -0.006(5) 0.019(4)

loop_
_geom_bond_atom_site_label_1
_geom_bond_atom_site_label_2
_geom_bond_distance
_geom_bond_site_symmetry_2
_geom_bond_publ_flag
Zn1 N1 2.060(2) . ?
Zn1 N1 2.061(2) 10_676 ?
Zn1 N2 2.068(2) . ?
Zn1 N2 2.068(2) 10_676 ?
Zn1 N3 2.355(2) . ?
Zn1 N3 2.355(2) 10_676 ?
N1 C1 1.371(3) . ?
N1 C4 1.375(3) . ?
N2 C6 1.376(3) . ?
N2 C9 1.381(3) . ?
C1 C10 1.414(4) 10_676 ?
C1 C2 1.452(4) . ?
C2 C3 1.346(4) . ?
C2 H2 0.9500 . ?
C3 C4 1.446(4) . ?
C3 H3 0.9500 . ?
C4 C5 1.401(4) . ?
C5 C6 1.415(4) . ?
C5 C11 1.498(4) . ?
C6 C7 1.449(4) . ?
C7 C8 1.349(4) . ?
C7 H7 0.9500 . ?
C8 C9 1.446(4) . ?
C8 H8 0.9500 . ?
C9 C10 1.388(4) . ?
C10 C1 1.414(4) 10_676 ?
C10 C17 1.503(4) . ?
C11 C12 1.387(4) . ?
C11 C16 1.394(4) . ?
C12 C13 1.392(4) . ?
C12 H12 0.9500 . ?
C13 C14 1.378(5) . ?
C13 H13 0.9500 . ?
C14 C15 1.378(5) . ?
C14 H14 0.9500 . ?
C15 C16 1.391(4) . ?
C15 H15 0.9500 . ?
C16 H16 0.9500 . ?
C17 C21 1.382(4) . ?
C17 C18 1.389(4) . ?
C18 H18 0.9500 . ?
C19 N3 1.336(4) . ?
C19 C18 1.378(4) 17_455 ?
C19 H19 0.9500 . ?
N3 C20 1.323(4) . ?
C20 C21 1.388(4) 17_455 ?
C20 H20 0.9500 . ?
C21 H21 0.9500 . ?
C22 C22 1.495(7) 15 ?
C23 C23 1.466(8) 15_556 ?
